data_4117400
loop_
_publ_author_name
'Ramachandran Azhakar'
'Rajendra S. Ghadwal'
'Herbert W. Roesky'
'Hilke Wolf'
'Dietmar Stalke'

_publ_section_title
;
 Stabilization of Low Valent Silicon Fluorides in the Coordination Sphere
 of Transition Metals
;
_journal_name_full 'Journal of the American Chemical Society'
_journal_page_first 2423
_journal_page_last 2428
_journal_paper_doi 10.1021/ja210697p
_journal_volume 134
_journal_year 2012
_chemical_formula_moiety 'C20 H23 F N2 O5 Si W'
_chemical_formula_sum 'C20 H23 F N2 O5 Si W'
_chemical_formula_weight 602.34
_chemical_name_systematic
; 
 ? 
;
_space_group_IT_number 2
_symmetry_cell_setting triclinic
_symmetry_space_group_name_Hall '-P 1'
_symmetry_space_group_name_H-M 'P -1'
_atom_sites_solution_hydrogens geom
_atom_sites_solution_primary direct
_atom_sites_solution_secondary difmap
_audit_creation_method SHELXL-97
_cell_angle_alpha 110.720(10)
_cell_angle_beta 99.33(2)
_cell_angle_gamma 91.24(4)
_cell_formula_units_Z 2
_cell_length_a 9.203(3)
_cell_length_b 10.2800(10)
_cell_length_c 13.187(2)
_cell_measurement_reflns_used 9988
_cell_measurement_temperature 100(2)
_cell_measurement_theta_max 20.81
_cell_measurement_theta_min 2.30
_cell_volume 1147.2(4)
_computing_cell_refinement 'SAINT V7.68A'
_computing_data_collection 'APEX2 v2011.2'
_computing_data_reduction 'SAINT V7.68A'
_computing_molecular_graphics 'XP Version 5.1'
_computing_publication_material 'XP Version 5.1'
_computing_structure_refinement 'SHELXL in SHELXTL Version 2008/3'
_computing_structure_solution 'SHELXS in SHELXTL Version 2008/3'
_diffrn_ambient_temperature 100(2)
_diffrn_measured_fraction_theta_full 0.996
_diffrn_measured_fraction_theta_max 0.996
_diffrn_measurement_device_type 'Bruker Smart Apex II Quazar'
_diffrn_measurement_method 'omega scans'
_diffrn_radiation_monochromator mirror
_diffrn_radiation_source 'INCOATEC Ag Microsource'
_diffrn_radiation_type AgK\a
_diffrn_radiation_wavelength 0.5608
_diffrn_reflns_av_R_equivalents 0.0419
_diffrn_reflns_av_sigmaI/netI 0.0162
_diffrn_reflns_limit_h_max 11
_diffrn_reflns_limit_h_min -11
_diffrn_reflns_limit_k_max 13
_diffrn_reflns_limit_k_min -13
_diffrn_reflns_limit_l_max 16
_diffrn_reflns_limit_l_min -16
_diffrn_reflns_number 68180
_diffrn_reflns_theta_full 20.91
_diffrn_reflns_theta_max 20.91
_diffrn_reflns_theta_min 1.32
_exptl_absorpt_coefficient_mu 2.765
_exptl_absorpt_correction_T_max 0.6818
_exptl_absorpt_correction_T_min 0.6078
_exptl_absorpt_correction_type multi-scan
_exptl_absorpt_process_details SADABS-2008/2
_exptl_crystal_colour colorless
_exptl_crystal_density_diffrn 1.744
_exptl_crystal_description block
_exptl_crystal_F_000 588
_exptl_crystal_size_max 0.20
_exptl_crystal_size_mid 0.20
_exptl_crystal_size_min 0.15
_refine_diff_density_max 1.098
_refine_diff_density_min -0.861
_refine_diff_density_rms 0.075
_refine_ls_extinction_method none
_refine_ls_goodness_of_fit_ref 1.065
_refine_ls_hydrogen_treatment constr
_refine_ls_matrix_type full
_refine_ls_number_parameters 277
_refine_ls_number_reflns 4949
_refine_ls_number_restraints 0
_refine_ls_restrained_S_all 1.065
_refine_ls_R_factor_all 0.0154
_refine_ls_R_factor_gt 0.0139
_refine_ls_shift/su_max 0.005
_refine_ls_shift/su_mean 0.000
_refine_ls_structure_factor_coef Fsqd
_refine_ls_weighting_details 'calc w=1/[\s^2^(Fo^2^)+(0.0166P)^2^+0.9000P] where P=(Fo^2^+2Fc^2^)/3'
_refine_ls_weighting_scheme calc
_refine_ls_wR_factor_gt 0.0341
_refine_ls_wR_factor_ref 0.0352
_reflns_number_gt 4723
_reflns_number_total 4949
_reflns_threshold_expression >2sigma(I)
_cod_data_source_file ja210697p_si_006.cif
_cod_data_source_block p1_a
_cod_database_code 4117400

loop_
_symmetry_equiv_pos_as_xyz
'x, y, z'
'-x, -y, -z'

loop_
_atom_site_label
_atom_site_type_symbol
_atom_site_fract_x
_atom_site_fract_y
_atom_site_fract_z
_atom_site_U_iso_or_equiv
_atom_site_adp_type
_atom_site_occupancy
_atom_site_symmetry_multiplicity
_atom_site_calc_flag
_atom_site_refinement_flags
W1 W 1.241416(8) 0.243720(7) 0.978574(6) 0.01425(3) Uani 1 1 d .
Si1 Si 1.12857(6) 0.20111(5) 0.78282(4) 0.01390(10) Uani 1 1 d .
F1 F 1.22088(15) 0.10624(14) 0.69229(10) 0.0299(3) Uani 1 1 d .
O1 O 1.40741(19) 0.27788(18) 1.21777(13) 0.0312(4) Uani 1 1 d .
N1 N 1.05782(18) 0.32570(17) 0.71850(14) 0.0171(3) Uani 1 1 d .
C1 C 0.9274(2) 0.25034(19) 0.67779(15) 0.0148(4) Uani 1 1 d .
O2 O 1.53529(17) 0.34827(17) 0.92151(15) 0.0322(4) Uani 1 1 d .
N2 N 0.93695(18) 0.13975(16) 0.70883(13) 0.0163(3) Uani 1 1 d .
C2 C 0.7974(2) 0.28017(19) 0.60880(16) 0.0161(4) Uani 1 1 d .
O3 O 1.15109(16) 0.55712(15) 1.06058(13) 0.0236(3) Uani 1 1 d .
C3 C 0.6884(2) 0.3591(2) 0.65653(17) 0.0198(4) Uani 1 1 d .
H3 H 0.6972 0.3971 0.7345 0.024 Uiso 1 1 calc R
O4 O 0.93599(17) 0.14975(16) 1.02692(13) 0.0260(3) Uani 1 1 d .
C4 C 0.5666(2) 0.3822(2) 0.58958(19) 0.0233(4) Uani 1 1 d .
H4 H 0.4924 0.4365 0.6219 0.028 Uiso 1 1 calc R
O5 O 1.3328(2) -0.06913(17) 0.88253(16) 0.0362(4) Uani 1 1 d .
C5 C 0.5528(2) 0.3262(2) 0.47564(18) 0.0228(4) Uani 1 1 d .
H5 H 0.4691 0.3422 0.4303 0.027 Uiso 1 1 calc R
C6 C 0.6607(2) 0.2471(2) 0.42796(18) 0.0227(4) Uani 1 1 d .
H6 H 0.6508 0.2086 0.3500 0.027 Uiso 1 1 calc R
C7 C 0.7837(2) 0.2239(2) 0.49419(17) 0.0192(4) Uani 1 1 d .
H7 H 0.8580 0.1700 0.4615 0.023 Uiso 1 1 calc R
C8 C 1.1162(2) 0.4505(2) 0.70057(16) 0.0176(4) Uani 1 1 d .
C9 C 1.2624(3) 0.5028(3) 0.7811(2) 0.0342(6) Uani 1 1 d .
H9A H 1.2442 0.5324 0.8568 0.051 Uiso 1 1 calc R
H9B H 1.3082 0.5822 0.7695 0.051 Uiso 1 1 calc R
H9C H 1.3287 0.4276 0.7686 0.051 Uiso 1 1 calc R
C10 C 1.0096(3) 0.5662(2) 0.7226(2) 0.0343(6) Uani 1 1 d .
H10A H 0.9213 0.5371 0.6645 0.052 Uiso 1 1 calc R
H10B H 1.0586 0.6520 0.7230 0.052 Uiso 1 1 calc R
H10C H 0.9807 0.5834 0.7943 0.052 Uiso 1 1 calc R
C11 C 1.1442(2) 0.4089(2) 0.58268(17) 0.0234(4) Uani 1 1 d .
H11A H 1.2130 0.3357 0.5691 0.035 Uiso 1 1 calc R
H11B H 1.1869 0.4905 0.5723 0.035 Uiso 1 1 calc R
H11C H 1.0506 0.3737 0.5309 0.035 Uiso 1 1 calc R
C12 C 0.8229(2) 0.0266(2) 0.69435(16) 0.0178(4) Uani 1 1 d .
C13 C 0.7084(2) 0.0829(2) 0.76805(19) 0.0252(5) Uani 1 1 d .
H13A H 0.7588 0.1280 0.8448 0.038 Uiso 1 1 calc R
H13B H 0.6393 0.0056 0.7622 0.038 Uiso 1 1 calc R
H13C H 0.6539 0.1511 0.7443 0.038 Uiso 1 1 calc R
C14 C 0.7460(3) -0.0409(2) 0.57425(18) 0.0275(5) Uani 1 1 d .
H14A H 0.6803 0.0238 0.5548 0.041 Uiso 1 1 calc R
H14B H 0.6880 -0.1270 0.5642 0.041 Uiso 1 1 calc R
H14C H 0.8203 -0.0627 0.5265 0.041 Uiso 1 1 calc R
C15 C 0.9072(2) -0.0824(2) 0.72873(18) 0.0221(4) Uani 1 1 d .
H15A H 0.9796 -0.1179 0.6809 0.033 Uiso 1 1 calc R
H15B H 0.8375 -0.1597 0.7219 0.033 Uiso 1 1 calc R
H15C H 0.9584 -0.0394 0.8054 0.033 Uiso 1 1 calc R
C16 C 1.3458(2) 0.2661(2) 1.13106(18) 0.0211(4) Uani 1 1 d .
C17 C 1.4309(2) 0.3103(2) 0.94268(17) 0.0215(4) Uani 1 1 d .
C18 C 1.1834(2) 0.4443(2) 1.03018(16) 0.0176(4) Uani 1 1 d .
C19 C 1.0461(2) 0.1819(2) 1.00930(16) 0.0183(4) Uani 1 1 d .
C20 C 1.2986(2) 0.0421(2) 0.91834(18) 0.0234(4) Uani 1 1 d .

loop_
_atom_site_aniso_label
_atom_site_aniso_U_11
_atom_site_aniso_U_22
_atom_site_aniso_U_33
_atom_site_aniso_U_23
_atom_site_aniso_U_13
_atom_site_aniso_U_12
W1 0.01416(5) 0.01622(5) 0.01272(5) 0.00563(3) 0.00249(3) 0.00178(3)
Si1 0.0147(3) 0.0158(2) 0.0126(2) 0.0059(2) 0.0042(2) 0.00198(19)
F1 0.0334(7) 0.0392(8) 0.0164(6) 0.0068(6) 0.0087(5) 0.0148(6)
O1 0.0344(9) 0.0383(9) 0.0201(8) 0.0128(7) -0.0026(7) 0.0015(7)
N1 0.0178(8) 0.0189(8) 0.0167(8) 0.0101(7) 0.0012(6) -0.0029(6)
C1 0.0190(10) 0.0143(9) 0.0111(8) 0.0037(7) 0.0049(7) 0.0023(7)
O2 0.0202(8) 0.0328(9) 0.0408(10) 0.0065(8) 0.0137(7) -0.0023(7)
N2 0.0177(8) 0.0143(8) 0.0162(8) 0.0061(6) 0.0003(6) -0.0013(6)
C2 0.0176(10) 0.0136(9) 0.0176(9) 0.0073(7) 0.0011(7) -0.0015(7)
O3 0.0191(8) 0.0197(8) 0.0291(8) 0.0056(6) 0.0038(6) 0.0018(6)
C3 0.0223(10) 0.0191(10) 0.0167(10) 0.0054(8) 0.0029(8) 0.0018(8)
O4 0.0262(8) 0.0286(8) 0.0243(8) 0.0093(7) 0.0088(6) -0.0034(6)
C4 0.0192(10) 0.0213(10) 0.0313(12) 0.0116(9) 0.0053(9) 0.0037(8)
O5 0.0406(10) 0.0248(9) 0.0471(11) 0.0124(8) 0.0186(8) 0.0124(7)
C5 0.0196(10) 0.0223(10) 0.0274(11) 0.0147(9) -0.0049(8) -0.0036(8)
C6 0.0270(11) 0.0233(10) 0.0175(10) 0.0097(8) -0.0013(8) -0.0049(8)
C7 0.0218(10) 0.0184(9) 0.0177(9) 0.0068(8) 0.0038(8) 0.0004(8)
C8 0.0205(10) 0.0157(9) 0.0180(10) 0.0073(8) 0.0052(8) -0.0026(7)
C9 0.0350(13) 0.0402(14) 0.0289(12) 0.0211(11) -0.0064(10) -0.0208(11)
C10 0.0398(14) 0.0164(10) 0.0501(16) 0.0088(10) 0.0250(12) 0.0028(9)
C11 0.0258(11) 0.0257(11) 0.0211(10) 0.0099(9) 0.0078(9) -0.0025(9)
C12 0.0209(10) 0.0143(9) 0.0176(10) 0.0057(8) 0.0027(8) -0.0027(7)
C13 0.0261(11) 0.0240(11) 0.0304(12) 0.0127(9) 0.0118(9) 0.0037(9)
C14 0.0361(13) 0.0218(10) 0.0215(11) 0.0081(9) -0.0025(9) -0.0118(9)
C15 0.0277(11) 0.0166(9) 0.0252(11) 0.0100(8) 0.0081(9) 0.0012(8)
C16 0.0205(10) 0.0213(10) 0.0228(11) 0.0098(8) 0.0033(8) 0.0001(8)
C17 0.0213(11) 0.0190(10) 0.0204(10) 0.0028(8) 0.0030(8) 0.0037(8)
C18 0.0141(9) 0.0233(10) 0.0158(9) 0.0083(8) 0.0016(7) -0.0016(8)
C19 0.0242(11) 0.0166(9) 0.0135(9) 0.0048(8) 0.0030(8) 0.0017(8)
C20 0.0211(11) 0.0271(11) 0.0254(11) 0.0130(9) 0.0055(9) 0.0041(9)

loop_
_atom_type_symbol
_atom_type_description
_atom_type_scat_dispersion_real
_atom_type_scat_dispersion_imag
_atom_type_scat_source
C C 0.0015 0.0009 'International Tables Vol C Tables 4.2.6.8 and 6.1.1.4'
H H 0.0000 0.0000 'International Tables Vol C Tables 4.2.6.8 and 6.1.1.4'
O O 0.0056 0.0036 'International Tables Vol C Tables 4.2.6.8 and 6.1.1.4'
F F 0.0096 0.0061 'International Tables Vol C Tables 4.2.6.8 and 6.1.1.4'
Si Si 0.0522 0.0431 'International Tables Vol C Tables 4.2.6.8 and 6.1.1.4'
W W -0.4201 4.6430 'International Tables Vol C Tables 4.2.6.8 and 6.1.1.4'
N N 0.0030 0.0019 'International Tables Vol C Tables 4.2.6.8 and 6.1.1.4'

loop_
_geom_angle_atom_site_label_1
_geom_angle_atom_site_label_2
_geom_angle_atom_site_label_3
_geom_angle
C16 W1 C19 91.31(8)
C16 W1 C18 92.28(8)
C19 W1 C18 88.76(9)
C16 W1 C17 91.19(9)
C19 W1 C17 177.03(8)
C18 W1 C17 89.53(9)
C16 W1 C20 90.52(9)
C19 W1 C20 92.35(9)
C18 W1 C20 176.96(8)
C17 W1 C20 89.23(9)
C16 W1 Si1 174.87(6)
C19 W1 Si1 91.50(6)
C18 W1 Si1 92.07(6)
C17 W1 Si1 86.13(7)
C20 W1 Si1 85.08(7)
F1 Si1 N1 101.30(8)
F1 Si1 N2 100.62(8)
N1 Si1 N2 70.93(8)
F1 Si1 W1 114.63(6)
N1 Si1 W1 129.75(6)
N2 Si1 W1 129.94(6)
C1 N1 C8 130.42(17)
C1 N1 Si1 91.30(12)
C8 N1 Si1 137.86(13)
N1 C1 N2 106.61(17)
N1 C1 C2 127.22(17)
N2 C1 C2 126.15(17)
C1 N2 C12 130.46(17)
C1 N2 Si1 91.15(12)
C12 N2 Si1 138.07(14)
C3 C2 C7 120.06(19)
C3 C2 C1 121.13(18)
C7 C2 C1 118.78(18)
C4 C3 C2 119.64(19)
C5 C4 C3 120.4(2)
C6 C5 C4 120.1(2)
C5 C6 C7 120.1(2)
C6 C7 C2 119.7(2)
N1 C8 C9 106.38(17)
N1 C8 C11 109.79(16)
C9 C8 C11 109.40(18)
N1 C8 C10 111.77(16)
C9 C8 C10 109.75(19)
C11 C8 C10 109.68(18)
N2 C12 C14 111.37(16)
N2 C12 C15 105.48(16)
C14 C12 C15 109.01(17)
N2 C12 C13 110.66(16)
C14 C12 C13 109.97(18)
C15 C12 C13 110.26(17)
O1 C16 W1 178.9(2)
O2 C17 W1 178.9(2)
O3 C18 W1 179.11(18)
O4 C19 W1 178.75(17)
O5 C20 W1 177.82(19)

loop_
_geom_bond_atom_site_label_1
_geom_bond_atom_site_label_2
_geom_bond_distance
W1 C16 2.014(2)
W1 C19 2.042(2)
W1 C18 2.042(2)
W1 C17 2.044(2)
W1 C20 2.055(2)
W1 Si1 2.4990(8)
Si1 F1 1.6245(14)
Si1 N1 1.8465(18)
Si1 N2 1.8488(19)
O1 C16 1.155(3)
N1 C1 1.336(3)
N1 C8 1.489(2)
C1 N2 1.338(2)
C1 C2 1.488(3)
O2 C17 1.140(3)
N2 C12 1.489(2)
C2 C3 1.393(3)
C2 C7 1.397(3)
O3 C18 1.149(3)
C3 C4 1.389(3)
O4 C19 1.143(3)
C4 C5 1.388(3)
O5 C20 1.145(3)
C5 C6 1.385(3)
C6 C7 1.393(3)
C8 C9 1.526(3)
C8 C11 1.526(3)
C8 C10 1.536(3)
C12 C14 1.526(3)
C12 C15 1.532(3)
C12 C13 1.533(3)
